data_2012511
loop_
_publ_author_name
'Konya, Den\'es'
'Philouze, Christian'
'Gimbert, Yves'
'Greene, Andrew E.'

_publ_section_title
;New electron-deficient chiral phosphines:
 (4<i>R</i>,5<i>R</i>)-1,3-bis(trifluoromethanesulfonyl)perhydro-1,3,2-benzodiazaphosphol-2-yl]
 substituted amines
;
_journal_issue 2
_journal_name_full 'Acta Crystallographica Section C'
_journal_page_first o108
_journal_page_last o111
_journal_paper_doi 10.1107/S0108270101018200
_journal_volume 58
_journal_year 2002
_chemical_formula_moiety 'C10 H16 F6 N3 O4 P S2'
_chemical_formula_structural 'C10 H16 F6 N3 O4 P S2'
_chemical_formula_sum 'C10 H16 F6 N3 O4 P S2'
_chemical_formula_weight 451.34
_chemical_name_systematic
;
[(4RS,5RS)-1,3-bis(trifluoromethanesulfonyl)perhydro-1,3,2-benzodiaza-
phosphol-2-yl]dimethylamine
;
_space_group_IT_number 2
_symmetry_cell_setting triclinic
_symmetry_space_group_name_Hall '-P 1'
_symmetry_space_group_name_H-M 'P -1'
_cell_angle_alpha 97.40(4)
_cell_angle_beta 104.03(4)
_cell_angle_gamma 60.58(4)
_cell_formula_units_Z 2
_cell_length_a 8.972(2)
_cell_length_b 9.116(6)
_cell_length_c 12.990(7)
_cell_measurement_reflns_used 25
_cell_measurement_temperature 293
_cell_measurement_theta_max 12.3
_cell_measurement_theta_min 10.0
_cell_volume 897.8(9)
_computing_cell_refinement 'CAD-4 Software'
_computing_data_collection 'CAD-4 Software (Enraf-Nonius, 1989)'
_computing_data_reduction 'TEXSAN (Molecular Structure Corporation, 1992-1997)'
_computing_molecular_graphics 'ORTEPII (Johnson, 1976)'
_computing_publication_material TEXSAN
_computing_structure_refinement TEXSAN
_computing_structure_solution 'SIR92 (Altomare et al., 1993)'
_diffrn_ambient_temperature 293
_diffrn_measured_fraction_theta_full 1.00
_diffrn_measured_fraction_theta_max 1.00
_diffrn_measurement_device_type 'Enraf-Nonius CAD-4'
_diffrn_measurement_method \w
_diffrn_radiation_monochromator graphite
_diffrn_radiation_source 'X-ray tube'
_diffrn_radiation_type 'Mo K\a'
_diffrn_radiation_wavelength .71073
_diffrn_reflns_av_R_equivalents .022
_diffrn_reflns_av_sigmaI/netI .030
_diffrn_reflns_limit_h_max 12
_diffrn_reflns_limit_h_min -12
_diffrn_reflns_limit_k_max 12
_diffrn_reflns_limit_k_min -12
_diffrn_reflns_limit_l_max 18
_diffrn_reflns_limit_l_min 0
_diffrn_reflns_number 5444
_diffrn_reflns_reduction_process 'Lp corrections applied'
_diffrn_reflns_theta_full 29.96
_diffrn_reflns_theta_max 29.96
_diffrn_reflns_theta_min 2.57
_diffrn_standards_decay_% 10.83
_diffrn_standards_interval_count 120
_diffrn_standards_number 2
_exptl_absorpt_coefficient_mu .467
_exptl_absorpt_correction_type none
_exptl_crystal_colour colourless
_exptl_crystal_density_diffrn 1.670
_exptl_crystal_density_meas ?
_exptl_crystal_description prism
_exptl_crystal_F_000 460.00
_exptl_crystal_size_max .25
_exptl_crystal_size_mid .18
_exptl_crystal_size_min .18
_refine_diff_density_max .53
_refine_diff_density_min -.39
_refine_ls_extinction_method none
_refine_ls_goodness_of_fit_all 1.908
_refine_ls_goodness_of_fit_ref 1.908
_refine_ls_hydrogen_treatment noref
_refine_ls_matrix_type full
_refine_ls_number_constraints 0
_refine_ls_number_parameters 235
_refine_ls_number_reflns 3076
_refine_ls_number_restraints 0
_refine_ls_R_factor_all .049
_refine_ls_R_factor_gt .049
_refine_ls_shift/su_max .008
_refine_ls_shift/su_mean .001
_refine_ls_structure_factor_coef F
_refine_ls_weighting_details 'w = 1/[\s^2^(Fo) + 0.00090|Fo|^2^]'
_refine_ls_weighting_scheme sigma
_refine_ls_wR_factor_all .070
_refine_ls_wR_factor_ref .070
_reflns_number_gt 3076
_reflns_number_total 5227
_reflns_threshold_expression I>3\s(I)
_cod_data_source_file na1537.cif
_cod_data_source_block IIIb
_cod_depositor_comments
;
The following automatic conversions were performed:

'_exptl_crystal_density_meas' value 'not measured' was changed to '?'
- the value is perceived as not measured.

Automatic conversion script
Id: cif_fix_values 3008 2015-01-20 13:52:24Z robertas 
;
_cod_original_sg_symbol_Hall -P1
_cod_database_code 2012511

loop_
_symmetry_equiv_pos_as_xyz
'  +x,  +y,  +z'
'  -x,  -y,  -z'

loop_
_atom_site_label
_atom_site_fract_x
_atom_site_fract_y
_atom_site_fract_z
_atom_site_U_iso_or_equiv
_atom_site_adp_type
_atom_site_calc_flag
_atom_site_calc_attached_atom
_atom_site_refinement_flags
_atom_site_occupancy
S13 .74601(8) -.16281(9) .39594(5) .0601(2) Uani d ? . 1.000
S14 .42988(7) .24040(7) .05433(4) .04550(10) Uani d ? . 1.000
P2 .64602(6) .10912(7) .25814(4) .04320(10) Uani d ? . 1.000
F19 .9284(3) -.3171(3) .2516(2) .1114(6) Uani d ? . 1.000
F20 .9839(3) -.4718(3) .3810(2) .1248(7) Uani d ? . 1.000
F21 .7511(3) -.4036(3) .2609(2) .1072(7) Uani d ? . 1.000
F22 .3710(3) .5333(2) .1387(2) .1034(6) Uani d ? . 1.000
F23 .1438(2) .5052(2) .0915(2) .0979(6) Uani d ? . 1.000
F24 .2557(3) .5384(2) -.0252(2) .1002(6) Uani d ? . 1.000
O15 .8729(3) -.1095(3) .4379(2) .0968(7) Uani d ? . 1.000
O16 .6789(3) -.2161(3) .4634(2) .0848(6) Uani d ? . 1.000
O17 .5926(2) .2232(2) .04750(10) .0630(4) Uani d ? . 1.000
O18 .3334(2) .1879(2) -.02980(10) .0604(4) Uani d ? . 1.000
N1 .5956(2) -.0295(2) .31100(10) .0469(4) Uani d ? . 1.000
N3 .4450(2) .1696(2) .16590(10) .0392(4) Uani d ? . 1.000
N10 .5951(2) .2767(3) .3356(2) .0548(5) Uani d ? . 1.000
C4 .3478(3) .0784(3) .1738(2) .0522(5) Uani d ? . 1.000
C5 .4108(3) .0112(3) .2830(2) .0587(6) Uani d ? . 1.000
C6 .3521(3) -.1130(4) .2951(2) .0701(7) Uani d ? . 1.000
C7 .1599(4) -.0387(4) .2577(3) .0901(9) Uani d ? . 1.000
C8 .0835(4) .0506(5) .1541(3) .0904(9) Uani d ? . 1.000
C9 .1549(3) .1622(4) .1371(3) .0736(8) Uani d ? . 1.000
C11 .8579(4) -.3486(4) .3174(3) .0799(8) Uani d ? . 1.000
C12 .2909(4) .4689(3) .0667(2) .0683(7) Uani d ? . 1.000
C25 .7401(4) .2975(4) .4020(3) .0914(9) Uani d ? . 1.000
C26 .4288(4) .3851(4) .3688(2) .0682(7) Uani d ? . 1.000
H1 .3908 -.0179 .1290 .063 Uiso c ? . 1.000
H2 .3534 .1047 .3268 .070 Uiso c ? . 1.000
H3 .3825 -.1418 .3678 .084 Uiso c ? . 1.000
H4 .4085 -.2114 .2544 .084 Uiso c ? . 1.000
H5 .1313 -.1274 .2513 .108 Uiso c ? . 1.000
H6 .1066 .0397 .3102 .108 Uiso c ? . 1.000
H7 .1042 -.0320 .0990 .109 Uiso c ? . 1.000
H8 -.0390 .1185 .1494 .109 Uiso c ? . 1.000
H9 .1261 .1860 .0637 .088 Uiso c ? . 1.000
H10 .1042 .2645 .1758 .088 Uiso c ? . 1.000
H11 .7588 .2646 .4724 .110 Uiso c ? . 1.000
H12 .8430 .2292 .3747 .110 Uiso c ? . 1.000
H13 .7130 .4122 .4020 .110 Uiso c ? . 1.000
H14 .4282 .3409 .4309 .082 Uiso c ? . 1.000
H15 .3354 .3892 .3136 .082 Uiso c ? . 1.000
H16 .4150 .4954 .3832 .082 Uiso c ? . 1.000

loop_
_atom_site_aniso_label
_atom_site_aniso_U_11
_atom_site_aniso_U_22
_atom_site_aniso_U_33
_atom_site_aniso_U_12
_atom_site_aniso_U_13
_atom_site_aniso_U_23
S13 .0560(3) .0686(3) .0410(3) -.0195(3) -.0007(2) .0165(2)
S14 .0511(2) .0442(2) .0376(2) -.0182(2) .0107(2) .0035(2)
P2 .0343(2) .0513(3) .0429(3) -.0196(2) .0057(2) .0027(2)
F19 .0970(10) .1100(10) .1070(10) -.0130(10) .0565(9) .0200(10)
F20 .0960(10) .0880(10) .121(2) .0170(10) .0150(10) .0490(10)
F21 .1040(10) .0730(10) .118(2) -.0250(10) .0230(10) -.0170(10)
F22 .1330(10) .0543(8) .1050(10) -.0425(8) .0020(10) -.0085(9)
F23 .0790(10) .0610(10) .1260(10) .0008(8) .0442(9) .0110(10)
F24 .1200(10) .0702(9) .0920(10) -.0258(9) .0110(10) .0413(8)
O15 .0780(10) .114(2) .0790(10) -.0460(10) -.0350(10) .0290(10)
O16 .0850(10) .1010(10) .0580(10) -.0288(9) .0160(8) .0325(9)
O17 .0647(8) .0729(9) .0634(9) -.0350(6) .0235(7) .0084(7)
O18 .0711(9) .0685(9) .0375(8) -.0327(7) .0044(7) .0014(7)
N1 .0419(8) .0531(9) .0417(9) -.0202(6) .0014(7) .0101(7)
N3 .0358(7) .0458(8) .0348(8) -.0178(6) .0068(6) .0033(6)
N10 .0562(9) .0650(10) .0490(10) -.0367(7) .0076(8) -.0077(8)
C4 .0467(9) .0780(10) .0410(10) -.0378(8) .0013(8) .0080(9)
C5 .0415(9) .0670(10) .0680(10) -.0230(8) .0075(9) .0190(10)
C6 .0790(10) .0910(10) .0650(10) -.0585(9) .0090(10) .0110(10)
C7 .0630(10) .106(2) .121(2) -.0470(10) .0260(10) .019(2)
C8 .0640(10) .151(2) .082(2) -.0730(10) .0050(10) .009(2)
C9 .0370(10) .081(2) .093(2) -.0200(10) -.0010(10) .025(2)
C11 .061(2) .068(2) .077(2) .0020(10) .0180(10) .0240(10)
C12 .081(2) .0470(10) .0620(10) -.0190(10) .0100(10) .0070(10)
C25 .083(2) .108(2) .089(2) -.0620(10) .003(2) -.025(2)
C26 .0800(10) .0740(10) .0620(10) -.0440(10) .0300(10) -.0240(10)

loop_
_atom_type_symbol
_atom_type_scat_dispersion_real
_atom_type_scat_dispersion_imag
_atom_type_scat_source
C .002 .002
;International Tables for Crystallography
(1992, Vol. C, Tables 4.2.6.8 and 6.1.1.1)
;
S .110 .124
;International Tables for Crystallography
(1992, Vol. C, Tables 4.2.6.8 and 6.1.1.1)
;
N .004 .003
;International Tables for Crystallography
(1992, Vol. C, Tables 4.2.6.8 and 6.1.1.1)
;
O .008 .006
;International Tables for Crystallography
(1992, Vol. C, Tables 4.2.6.8 and 6.1.1.1)
;
P .090 .095
;International Tables for Crystallography
(1992, Vol. C, Tables 4.2.6.8 and 6.1.1.1)
;
F .014 .010
;International Tables for Crystallography
(1992, Vol. C, Tables 4.2.6.8 and 6.1.1.1)
;
H .000 .000
;International Tables for Crystallography
(1992, Vol. C, Table 6.1.1.2)
;

loop_
_geom_angle_atom_site_label_1
_geom_angle_atom_site_label_2
_geom_angle_atom_site_label_3
_geom_angle
_geom_angle_publ_flag
N1 P2 N3 86.05(8) yes
N1 P2 N10 107.30(10) yes
N3 P2 N10 100.80(8) yes
O15 S13 O16 121.20(10) no
O15 S13 N1 108.70(10) no
O15 S13 C11 103.8(2) no
O16 S13 N1 112.50(10) no
O16 S13 C11 104.6(2) no
N1 S13 C11 104.30(10) no
O17 S14 O18 121.10(10) no
O17 S14 N3 110.30(10) no
O17 S14 C12 104.00(10) no
O18 S14 N3 110.90(10) no
O18 S14 C12 105.20(10) no
N3 S14 C12 103.50(10) no
S13 N1 P2 117.10(10) no
S13 N1 C5 126.9(2) no
P2 N1 C5 115.20(10) no
S14 N3 P2 116.20(10) no
S14 N3 C4 121.30(10) no
P2 N3 C4 115.70(10) no
P2 N10 C25 116.8(2) no
P2 N10 C26 128.0(2) no
C25 N10 C26 113.0(2) no
N3 C4 C5 106.7(2) no
N3 C4 C9 119.3(2) no
N3 C4 H1 105.1 no
C5 C4 C9 114.3(2) no
C5 C4 H1 105.1 no
C9 C4 H1 105.1 no
N1 C5 C4 104.8(2) no
N1 C5 C6 122.3(2) no
N1 C5 H2 105.4 no
C4 C5 C6 112.2(2) no
C4 C5 H2 105.4 no
C6 C5 H2 105.4 no
C5 C6 C7 110.2(2) no
C5 C6 H3 109.3 no
C5 C6 H4 109.3 no
C7 C6 H3 109.3 no
C7 C6 H4 109.3 no
H3 C6 H4 109.5 no
C6 C7 C8 116.7(3) no
C6 C7 H5 107.6 no
C6 C7 H6 107.6 no
C8 C7 H5 107.6 no
C8 C7 H6 107.6 no
H5 C7 H6 109.5 no
C7 C8 C9 115.6(3) no
C7 C8 H7 107.9 no
C7 C8 H8 107.9 no
C9 C8 H7 107.9 no
C9 C8 H8 107.9 no
H7 C8 H8 109.5 no
C4 C9 C8 110.6(2) no
C4 C9 H9 109.2 no
C4 C9 H10 109.2 no
C8 C9 H9 109.2 no
C8 C9 H10 109.2 no
H9 C9 H10 109.5 no
S13 C11 F19 111.0(3) no
S13 C11 F20 109.7(2) no
S13 C11 F21 112.1(2) no
F19 C11 F20 108.4(3) no
F19 C11 F21 107.8(3) no
F20 C11 F21 107.8(3) no
S14 C12 F22 110.7(2) no
S14 C12 F23 111.7(2) no
S14 C12 F24 108.5(2) no
F22 C12 F23 108.5(3) no
F22 C12 F24 108.6(3) no
F23 C12 F24 108.7(2) no
N10 C25 H11 109.5 no
N10 C25 H12 109.5 no
N10 C25 H13 109.5 no
H11 C25 H12 109.5 no
H11 C25 H13 109.5 no
H12 C25 H13 109.5 no
N10 C26 H14 109.5 no
N10 C26 H15 109.5 no
N10 C26 H16 109.5 no
H14 C26 H15 109.5 no
H14 C26 H16 109.5 no
H15 C26 H16 109.5 no

loop_
_geom_bond_atom_site_label_1
_geom_bond_atom_site_label_2
_geom_bond_site_symmetry_1
_geom_bond_site_symmetry_2
_geom_bond_distance
_geom_bond_publ_flag
P2 N1 . . 1.791(2) yes
P2 N3 . . 1.771(2) yes
P2 N10 . . 1.642(2) yes
S13 O15 . . 1.416(2) no
S13 O16 . . 1.421(2) no
S13 N1 . . 1.590(2) no
S13 C11 . . 1.816(3) no
S14 O17 . . 1.414(2) no
S14 O18 . . 1.409(2) no
S14 N3 . . 1.611(2) no
S14 C12 . . 1.838(3) no
F19 C11 . . 1.310(4) no
F20 C11 . . 1.327(3) no
F21 C11 . . 1.321(4) no
F22 C12 . . 1.298(4) no
F23 C12 . . 1.307(4) no
F24 C12 . . 1.319(3) no
N1 C5 . . 1.469(3) no
N3 C4 . . 1.496(3) no
N10 C25 . . 1.459(4) no
N10 C26 . . 1.463(3) no
C4 C5 . . 1.484(3) no
C4 C9 . . 1.483(3) no
C4 H1 . . .95 no
C5 C6 . . 1.502(4) no
C5 H2 . . .95 no
C6 C7 . . 1.483(4) no
C6 H3 . . .95 no
C6 H4 . . .95 no
C7 C8 . . 1.494(5) no
C7 H5 . . .95 no
C7 H6 . . .95 no
C8 C9 . . 1.504(5) no
C8 H7 . . .95 no
C8 H8 . . .95 no
C9 H9 . . .95 no
C9 H10 . . .95 no
C25 H11 . . .95 no
C25 H12 . . .95 no
C25 H13 . . .95 no
C26 H14 . . .95 no
C26 H15 . . .95 no
C26 H16 . . .95 no

loop_
_geom_contact_atom_site_label_1
_geom_contact_atom_site_label_2
_geom_contact_distance
_geom_contact_site_symmetry_2
_geom_contact_publ_flag
F19 F23 2.947(3) 1_645 no

loop_
_cod_related_entry_id
_cod_related_entry_database
_cod_related_entry_code
1 ChemSpider 21134964
